data_1511724
loop_
_publ_author_name
'Yu, Y.'
'Lundstroem, T.'

_publ_section_title
;
 Synthesis and structure investigation of the new ternary boride (Cr0.80
 W0.20)3 B4 and its analogues (Cr1-x TMx)3 B4 with TM = Mo or Ta
;
_journal_name_full 'Journal of Alloys Compd.'
_journal_page_first 122
_journal_page_last 126
_journal_paper_doi 10.1016/0925-8388(95)01896-4
_journal_volume 228
_journal_year 1995
_chemical_formula_sum 'B4 Cr2.4 W0.6'
_chemical_name_systematic '(Cr0.8 W0.2)3 B4'
_space_group_IT_number 71
_symmetry_space_group_name_Hall '-I 2 2'
_symmetry_space_group_name_H-M 'I m m m'
_cell_angle_alpha 90
_cell_angle_beta 90
_cell_angle_gamma 90
_cell_formula_units_Z 2
_cell_length_a 3.07
_cell_length_b 13.193
_cell_length_c 2.984
_cell_volume 120.859
_citation_journal_id_ASTM JALCEU
_cod_data_source_file boron4-x_47.cif
_cod_data_source_block B4Cr2.4W0.6
_cod_original_cell_volume 120.8595
_cod_database_code 1511724

loop_
_symmetry_equiv_pos_as_xyz
x,y,z
-x,-y,z
x,-y,-z
-x,y,-z
-x,-y,-z
x,y,-z
-x,y,z
x,-y,z
x+1/2,y+1/2,z+1/2
-x+1/2,-y+1/2,z+1/2
x+1/2,-y+1/2,-z+1/2
-x+1/2,y+1/2,-z+1/2
-x+1/2,-y+1/2,-z+1/2
x+1/2,y+1/2,-z+1/2
-x+1/2,y+1/2,z+1/2
x+1/2,-y+1/2,z+1/2

loop_
_atom_site_label
_atom_site_type_symbol
_atom_site_fract_x
_atom_site_fract_y
_atom_site_fract_z
_atom_site_occupancy
_atom_site_U_iso_or_equiv
Cr2 Cr+3 0.5 0.5 0 0.8 0.0
B2 B-2 0 0.4336 0.5 1 0.0
W1 W+6 0 0.1865 0 0.2 0.0
Cr1 Cr+3 0 0.1865 0 0.8 0.0
B1 B-2 0 0.3618 0 1 0.0
W2 W+6 0.5 0.5 0 0.2 0.0
